data_7123678
loop_
_publ_author_name
'Sugiura, Shinya'
'Kobayashi, Yoichi'
'Yasuda, Nobuhiro'
'Maeda, Hiromitsu'

_publ_section_title
;
 Multiply aryl-substituted dipyrrolyldiketone boron complexes exhibiting
 anion-responsive emissive properties
;
_journal_name_full 'Chemical Communications'
_journal_paper_doi 10.1039/C9CC03407B
_journal_year 2019
_chemical_formula_moiety '2(C35 H25 B F2 N2 O2), C16 H36 N, 2(C H2 Cl2), Cl'
_chemical_formula_sum 'C88 H90 B2 Cl5 F4 N5 O4'
_chemical_formula_weight 1556.51
_space_group_crystal_system triclinic
_space_group_IT_number 2
_space_group_name_Hall '-P 1'
_space_group_name_H-M_alt 'P -1'
_symmetry_space_group_name_Hall '-P 1'
_symmetry_space_group_name_H-M 'P -1'
_atom_sites_solution_hydrogens geom
_audit_creation_method SHELXL-2014/7
_audit_update_record
;
2019-04-09 deposited with the CCDC.    2019-06-17 downloaded from the CCDC.
;
_cell_angle_alpha 74.334(2)
_cell_angle_beta 78.710(2)
_cell_angle_gamma 78.821(2)
_cell_formula_units_Z 2
_cell_length_a 13.3755(4)
_cell_length_b 14.9439(5)
_cell_length_c 21.2804(7)
_cell_measurement_reflns_used 42693
_cell_measurement_temperature 90(2)
_cell_measurement_theta_max 29.256
_cell_measurement_theta_min 1.148
_cell_volume 3971.3(2)
_computing_cell_refinement 'Rapid Auto(Rigaku)'
_computing_data_collection 'Rapid Auto(Rigaku)'
_computing_data_reduction 'Rapid Auto(Rigaku)'
_computing_structure_refinement 'SHELXL-2014/7 (Sheldrick, 2014)'
_computing_structure_solution 'SHELXS-97 (Sheldrick, 1990)'
_diffrn_ambient_temperature 90(2)
_diffrn_detector_area_resol_mean 13.33
_diffrn_measured_fraction_theta_full 0.997
_diffrn_measured_fraction_theta_max 0.996
_diffrn_measurement_device_type 'DECTRIS EIGER X 1M'
_diffrn_measurement_method 'Shutterless \w scans'
_diffrn_radiation_monochromator 'Si(111) Channel Cut'
_diffrn_radiation_type Synchrotron
_diffrn_radiation_wavelength 0.81128
_diffrn_reflns_av_R_equivalents 0.0893
_diffrn_reflns_av_unetI/netI 0.1013
_diffrn_reflns_Laue_measured_fraction_full 0.997
_diffrn_reflns_Laue_measured_fraction_max 0.996
_diffrn_reflns_limit_h_max 16
_diffrn_reflns_limit_h_min -16
_diffrn_reflns_limit_k_max 18
_diffrn_reflns_limit_k_min -18
_diffrn_reflns_limit_l_max 25
_diffrn_reflns_limit_l_min -24
_diffrn_reflns_number 42693
_diffrn_reflns_point_group_measured_fraction_full 0.997
_diffrn_reflns_point_group_measured_fraction_max 0.996
_diffrn_reflns_theta_full 29.128
_diffrn_reflns_theta_max 29.256
_diffrn_reflns_theta_min 1.148
_diffrn_source 'synchrotron radiation SPring-8 BL40XU'
_exptl_absorpt_coefficient_mu 0.348
_exptl_absorpt_correction_T_max 1.000
_exptl_absorpt_correction_T_min 0.454
_exptl_absorpt_correction_type multi-scan
_exptl_absorpt_process_details 'ABSCOR (T.Higashi, 2001)'
_exptl_crystal_colour orange
_exptl_crystal_density_diffrn 1.302
_exptl_crystal_density_meas ?
_exptl_crystal_description prism
_exptl_crystal_F_000 1632
_exptl_crystal_size_max 0.100
_exptl_crystal_size_mid 0.070
_exptl_crystal_size_min 0.050
_refine_diff_density_max 1.195
_refine_diff_density_min -1.181
_refine_diff_density_rms 0.155
_refine_ls_extinction_coef 0.112(8)
_refine_ls_extinction_expression Fc^*^=kFc[1+0.001xFc^2^\l^3^/sin(2\q)]^-1/4^
_refine_ls_extinction_method 'SHELXL-2014/7 (Sheldrick 2014'
_refine_ls_goodness_of_fit_ref 1.491
_refine_ls_hydrogen_treatment constr
_refine_ls_matrix_type full
_refine_ls_number_parameters 988
_refine_ls_number_reflns 14488
_refine_ls_number_restraints 0
_refine_ls_restrained_S_all 1.491
_refine_ls_R_factor_all 0.1499
_refine_ls_R_factor_gt 0.1293
_refine_ls_shift/su_max 0.000
_refine_ls_shift/su_mean 0.000
_refine_ls_structure_factor_coef Fsqd
_refine_ls_weighting_details 'w=1/[\s^2^(Fo^2^)+(0.2000P)^2^] where P=(Fo^2^+2Fc^2^)/3'
_refine_ls_weighting_scheme calc
_refine_ls_wR_factor_gt 0.3632
_refine_ls_wR_factor_ref 0.3973
_reflns_Friedel_coverage 0.000
_reflns_number_gt 10546
_reflns_number_total 14488
_reflns_threshold_expression 'I > 2\s(I)'
_cod_data_source_file c9cc03407b2.cif
_cod_data_source_block ydkr_CCDC1
_cod_depositor_comments
;
The following automatic conversions were performed:

'_exptl_crystal_density_meas' value 'not measured' was changed to '?'
- the value is perceived as not measured.

Automatic conversion script
Id: cif_fix_values 4973 2017-02-22 13:04:09Z antanas 
;
_cod_database_code 7123678
_shelx_shelxl_version_number 2014/7
_shelx_space_group_comment
;
The symmetry employed for this shelxl refinement is uniquely defined
by the following loop, which should always be used as a source of
symmetry information in preference to the above space-group names.
They are only intended as comments.
;
_shelx_estimated_absorpt_t_min 0.966
_shelx_estimated_absorpt_t_max 0.983

loop_
_space_group_symop_operation_xyz
'x, y, z'
'-x, -y, -z'

loop_
_atom_site_label
_atom_site_type_symbol
_atom_site_fract_x
_atom_site_fract_y
_atom_site_fract_z
_atom_site_U_iso_or_equiv
_atom_site_adp_type
_atom_site_occupancy
_atom_site_site_symmetry_order
_atom_site_calc_flag
_atom_site_refinement_flags_posn
_atom_site_refinement_flags_adp
_atom_site_refinement_flags_occupancy
_atom_site_disorder_assembly
_atom_site_disorder_group
C1 C 0.5623(4) 0.7181(4) -0.3587(2) 0.0567(14) Uani 1 1 d . . . . .
H1 H 0.5113 0.6909 -0.3252 0.068 Uiso 1 1 calc R U . . .
C2 C 0.5725(4) 0.7052(4) -0.4214(2) 0.0631(15) Uani 1 1 d . . . . .
H2 H 0.5278 0.6706 -0.4316 0.076 Uiso 1 1 calc R U . . .
C3 C 0.6503(5) 0.7443(4) -0.4705(2) 0.0610(15) Uani 1 1 d . . . . .
H3 H 0.6606 0.7336 -0.5135 0.073 Uiso 1 1 calc R U . . .
C4 C 0.7113(4) 0.7981(4) -0.4557(2) 0.0610(15) Uani 1 1 d . . . . .
H4 H 0.7621 0.8262 -0.4891 0.073 Uiso 1 1 calc R U . . .
C5 C 0.6993(4) 0.8112(4) -0.3944(2) 0.0559(13) Uani 1 1 d . . . . .
H5 H 0.7416 0.8490 -0.3853 0.067 Uiso 1 1 calc R U . . .
C6 C 0.6261(4) 0.7707(4) -0.3437(2) 0.0483(12) Uani 1 1 d . . . . .
C7 C 0.6169(3) 0.7858(3) -0.2779(2) 0.0414(11) Uani 1 1 d . . . . .
C8 C 0.6896(4) 0.8135(3) -0.2517(2) 0.0444(11) Uani 1 1 d . . . . .
H8 H 0.7559 0.8263 -0.2742 0.053 Uiso 1 1 calc R U . . .
C9 C 0.6490(3) 0.8199(3) -0.1860(2) 0.0404(10) Uani 1 1 d . . . . .
C10 C 0.7032(3) 0.8512(3) -0.1451(2) 0.0419(11) Uani 1 1 d . . . . .
C11 C 0.8109(4) 0.8266(3) -0.1499(2) 0.0458(11) Uani 1 1 d . . . . .
H11 H 0.8457 0.7871 -0.1781 0.055 Uiso 1 1 calc R U . . .
C12 C 0.8677(4) 0.8583(3) -0.1148(2) 0.0510(12) Uani 1 1 d . . . . .
H12 H 0.9404 0.8407 -0.1193 0.061 Uiso 1 1 calc R U . . .
C13 C 0.8188(4) 0.9155(4) -0.0733(3) 0.0543(13) Uani 1 1 d . . . . .
H13 H 0.8573 0.9362 -0.0483 0.065 Uiso 1 1 calc R U . . .
C14 C 0.7130(4) 0.9423(3) -0.0684(2) 0.0493(12) Uani 1 1 d . . . . .
H14 H 0.6794 0.9830 -0.0408 0.059 Uiso 1 1 calc R U . . .
C15 C 0.6558(4) 0.9109(3) -0.1030(2) 0.0448(11) Uani 1 1 d . . . . .
H15 H 0.5833 0.9297 -0.0984 0.054 Uiso 1 1 calc R U . . .
C16 C 0.5493(3) 0.7943(3) -0.1740(2) 0.0381(10) Uani 1 1 d . . . . .
C17 C 0.4739(3) 0.7841(3) -0.11594(19) 0.0364(10) Uani 1 1 d . . . . .
C18 C 0.3728(3) 0.7740(3) -0.1156(2) 0.0423(11) Uani 1 1 d . . . . .
H18 H 0.3479 0.7823 -0.1559 0.051 Uiso 1 1 calc R U . . .
C19 C 0.3084(3) 0.7518(3) -0.0558(2) 0.0378(10) Uani 1 1 d . . . . .
C20 C 0.2079(3) 0.7262(3) -0.0497(2) 0.0384(10) Uani 1 1 d . . . . .
C21 C 0.1268(3) 0.7171(3) 0.0036(2) 0.0378(10) Uani 1 1 d . . . . .
C22 C 0.1143(3) 0.7402(3) 0.0686(2) 0.0390(10) Uani 1 1 d . . . . .
C23 C 0.1496(3) 0.8176(3) 0.0767(2) 0.0410(11) Uani 1 1 d . . . . .
H23 H 0.1846 0.8572 0.0397 0.049 Uiso 1 1 calc R U . . .
C24 C 0.1345(3) 0.8372(4) 0.1371(2) 0.0454(11) Uani 1 1 d . . . . .
H24 H 0.1621 0.8886 0.1419 0.054 Uiso 1 1 calc R U . . .
C25 C 0.0793(4) 0.7830(4) 0.1922(2) 0.0464(11) Uani 1 1 d . . . . .
H25 H 0.0681 0.7977 0.2340 0.056 Uiso 1 1 calc R U . . .
C26 C 0.0412(3) 0.7072(4) 0.1845(2) 0.0460(11) Uani 1 1 d . . . . .
H26 H 0.0028 0.6702 0.2213 0.055 Uiso 1 1 calc R U . . .
C27 C 0.0583(3) 0.6847(3) 0.1239(2) 0.0422(11) Uani 1 1 d . . . . .
H27 H 0.0325 0.6322 0.1195 0.051 Uiso 1 1 calc R U . . .
C28 C 0.0518(3) 0.6819(3) -0.0164(2) 0.0454(11) Uani 1 1 d . . . . .
H28 H -0.0116 0.6669 0.0100 0.055 Uiso 1 1 calc R U . . .
C29 C 0.0841(3) 0.6722(3) -0.0805(2) 0.0414(11) Uani 1 1 d . . . . .
C30 C 0.0314(4) 0.6393(3) -0.1228(2) 0.0467(12) Uani 1 1 d . . . . .
C31 C -0.0479(4) 0.5860(4) -0.0929(3) 0.0525(13) Uani 1 1 d . . . . .
H31 H -0.0640 0.5689 -0.0462 0.063 Uiso 1 1 calc R U . . .
C32 C -0.1031(4) 0.5579(4) -0.1309(3) 0.0593(14) Uani 1 1 d . . . . .
H32 H -0.1570 0.5218 -0.1105 0.071 Uiso 1 1 calc R U . . .
C33 C -0.0789(4) 0.5828(4) -0.1995(3) 0.0677(16) Uani 1 1 d . . . . .
H33 H -0.1168 0.5639 -0.2258 0.081 Uiso 1 1 calc R U . . .
C34 C -0.0003(4) 0.6349(5) -0.2293(3) 0.0711(18) Uani 1 1 d . . . . .
H34 H 0.0171 0.6508 -0.2760 0.085 Uiso 1 1 calc R U . . .
C35 C 0.0527(4) 0.6636(4) -0.1907(3) 0.0557(13) Uani 1 1 d . . . . .
H35 H 0.1053 0.7012 -0.2114 0.067 Uiso 1 1 calc R U . . .
C36 C 0.2868(4) 0.4770(4) 0.8825(2) 0.0498(12) Uani 1 1 d . . . . .
H36 H 0.2955 0.5339 0.8500 0.060 Uiso 1 1 calc R U . . .
C37 C 0.3077(4) 0.4673(3) 0.9460(2) 0.0534(13) Uani 1 1 d . . . . .
H37 H 0.3322 0.5165 0.9563 0.064 Uiso 1 1 calc R U . . .
C38 C 0.2924(4) 0.3845(4) 0.9943(2) 0.0540(13) Uani 1 1 d . . . . .
H38 H 0.3044 0.3779 1.0380 0.065 Uiso 1 1 calc R U . . .
C39 C 0.2602(4) 0.3132(4) 0.9786(2) 0.0529(13) Uani 1 1 d . . . . .
H39 H 0.2516 0.2562 1.0110 0.064 Uiso 1 1 calc R U . . .
C40 C 0.2401(4) 0.3237(4) 0.9160(2) 0.0520(13) Uani 1 1 d . . . . .
H40 H 0.2161 0.2738 0.9064 0.062 Uiso 1 1 calc R U . . .
N1 N 0.5342(3) 0.7747(3) -0.23095(16) 0.0433(9) Uani 1 1 d . . . . .
H1A H 0.4776 0.7571 -0.2358 0.052 Uiso 1 1 calc R U . . .
N2 N 0.1783(3) 0.7011(3) -0.10002(18) 0.0413(9) Uani 1 1 d . . . . .
H2A H 0.2151 0.7033 -0.1394 0.050 Uiso 1 1 calc R U . . .
N3 N 0.2412(3) 0.4886(2) 0.74916(16) 0.0383(9) Uani 1 1 d . . . . .
H3A H 0.2568 0.5418 0.7520 0.046 Uiso 1 1 calc R U . . .
N4 N 0.3057(3) 0.8160(3) 0.59702(17) 0.0405(9) Uani 1 1 d . . . . .
H4A H 0.3105 0.7813 0.6373 0.049 Uiso 1 1 calc R U . . .
N5 N 0.3915(3) 0.6292(3) 0.24640(17) 0.0416(9) Uani 1 1 d . . . . .
O1 O 0.5064(2) 0.7802(2) -0.06051(13) 0.0397(7) Uani 1 1 d . . . . .
O2 O 0.3378(2) 0.7487(2) -0.00032(13) 0.0409(8) Uani 1 1 d . . . . .
O3 O 0.2313(2) 0.5088(2) 0.57789(13) 0.0392(7) Uani 1 1 d . . . . .
O4 O 0.2591(2) 0.6624(2) 0.50672(13) 0.0397(7) Uani 1 1 d . . . . .
B1 B 0.4287(4) 0.7927(4) -0.0011(2) 0.0424(12) Uani 1 1 d . . . . .
B2 B 0.2146(4) 0.5748(4) 0.5126(2) 0.0413(12) Uani 1 1 d . . . . .
F1 F 0.3982(2) 0.88730(19) -0.00655(13) 0.0520(7) Uani 1 1 d . . . . .
F2 F 0.47200(19) 0.74876(19) 0.05369(11) 0.0479(7) Uani 1 1 d . . . . .
F3 F 0.1104(2) 0.59917(19) 0.51123(12) 0.0499(7) Uani 1 1 d . . . . .
F4 F 0.2645(2) 0.53456(18) 0.46368(11) 0.0477(7) Uani 1 1 d . . . . .
Cl1 Cl 0.32633(9) 0.68516(8) -0.24586(5) 0.0426(4) Uani 1 1 d . . . . .
Cl2 Cl 1.0296(2) 1.1486(3) 0.42781(18) 0.1706(14) Uani 1 1 d . . . . .
Cl3 Cl 0.9575(2) 1.0970(3) 0.32357(17) 0.1771(15) Uani 1 1 d . . . . .
Cl4 Cl 0.8871(3) 1.0342(2) 0.19028(15) 0.1531(11) Uani 1 1 d . . . . .
Cl5 Cl 0.8279(4) 0.9740(4) 0.08882(16) 0.227(2) Uani 1 1 d . . . . .
C41 C 0.2536(3) 0.4049(3) 0.8658(2) 0.0370(10) Uani 1 1 d . . . . .
C42 C 0.2354(3) 0.4117(3) 0.7994(2) 0.0366(10) Uani 1 1 d . . . . .
C43 C 0.2106(3) 0.3421(3) 0.7746(2) 0.0398(10) Uani 1 1 d . . . . .
H43 H 0.2026 0.2800 0.7992 0.048 Uiso 1 1 calc R U . . .
C44 C 0.1995(3) 0.3786(3) 0.7080(2) 0.0392(10) Uani 1 1 d . . . . .
C45 C 0.1699(3) 0.3263(3) 0.6674(2) 0.0364(10) Uani 1 1 d . . . . .
C46 C 0.2072(4) 0.2299(3) 0.6779(2) 0.0477(12) Uani 1 1 d . . . . .
H46 H 0.2545 0.2020 0.7082 0.057 Uiso 1 1 calc R U . . .
C47 C 0.1763(4) 0.1747(4) 0.6447(2) 0.0513(12) Uani 1 1 d . . . . .
H47 H 0.2026 0.1096 0.6524 0.062 Uiso 1 1 calc R U . . .
C48 C 0.1071(3) 0.2138(4) 0.6004(2) 0.0474(12) Uani 1 1 d . . . . .
H48 H 0.0858 0.1758 0.5776 0.057 Uiso 1 1 calc R U . . .
C49 C 0.0694(4) 0.3093(4) 0.5896(2) 0.0465(11) Uani 1 1 d . . . . .
H49 H 0.0219 0.3370 0.5594 0.056 Uiso 1 1 calc R U . . .
C50 C 0.1011(3) 0.3638(3) 0.6228(2) 0.0402(10) Uani 1 1 d . . . . .
H50 H 0.0749 0.4290 0.6148 0.048 Uiso 1 1 calc R U . . .
C51 C 0.2193(3) 0.4730(3) 0.6919(2) 0.0379(10) Uani 1 1 d . . . . .
C52 C 0.2278(3) 0.5411(3) 0.6301(2) 0.0368(10) Uani 1 1 d . . . . .
C53 C 0.2338(3) 0.6351(3) 0.6233(2) 0.0397(10) Uani 1 1 d . . . . .
H53 H 0.2232 0.6601 0.6611 0.048 Uiso 1 1 calc R U . . .
C54 C 0.2558(3) 0.6924(3) 0.56009(19) 0.0349(10) Uani 1 1 d . . . . .
C55 C 0.2757(3) 0.7873(3) 0.5479(2) 0.0421(11) Uani 1 1 d . . . . .
C56 C 0.2772(3) 0.8617(3) 0.4909(2) 0.0386(10) Uani 1 1 d . . . . .
C57 C 0.2472(3) 0.8727(3) 0.4255(2) 0.0392(10) Uani 1 1 d . . . . .
C58 C 0.1724(3) 0.8272(3) 0.4153(2) 0.0386(10) Uani 1 1 d . . . . .
H58 H 0.1387 0.7856 0.4517 0.046 Uiso 1 1 calc R U . . .
C59 C 0.1458(4) 0.8414(3) 0.3530(2) 0.0427(11) Uani 1 1 d . . . . .
H59 H 0.0941 0.8098 0.3474 0.051 Uiso 1 1 calc R U . . .
C60 C 0.1946(4) 0.9018(3) 0.2985(2) 0.0471(12) Uani 1 1 d . . . . .
H60 H 0.1779 0.9103 0.2557 0.057 Uiso 1 1 calc R U . . .
C61 C 0.2679(4) 0.9491(3) 0.3081(2) 0.0443(11) Uani 1 1 d . . . . .
H61 H 0.2995 0.9926 0.2720 0.053 Uiso 1 1 calc R U . . .
C62 C 0.2952(4) 0.9330(3) 0.3707(2) 0.0407(10) Uani 1 1 d . . . . .
H62 H 0.3477 0.9638 0.3761 0.049 Uiso 1 1 calc R U . . .
C63 C 0.3089(3) 0.9342(3) 0.5088(2) 0.0432(11) Uani 1 1 d . . . . .
H63 H 0.3171 0.9945 0.4806 0.052 Uiso 1 1 calc R U . . .
C64 C 0.3266(3) 0.9043(3) 0.5744(2) 0.0390(10) Uani 1 1 d . . . . .
C65 C 0.3639(4) 0.9548(3) 0.6133(2) 0.0422(11) Uani 1 1 d . . . . .
C66 C 0.4172(3) 1.0316(3) 0.5803(2) 0.0428(11) Uani 1 1 d . . . . .
H66 H 0.4298 1.0489 0.5334 0.051 Uiso 1 1 calc R U . . .
C67 C 0.4509(4) 1.0811(4) 0.6159(2) 0.0487(12) Uani 1 1 d . . . . .
H67 H 0.4855 1.1333 0.5935 0.058 Uiso 1 1 calc R U . . .
C68 C 0.4345(4) 1.0555(4) 0.6840(3) 0.0522(13) Uani 1 1 d . . . . .
H68 H 0.4575 1.0901 0.7084 0.063 Uiso 1 1 calc R U . . .
C69 C 0.3848(4) 0.9796(4) 0.7165(2) 0.0519(13) Uani 1 1 d . . . . .
H69 H 0.3757 0.9608 0.7634 0.062 Uiso 1 1 calc R U . . .
C70 C 0.3484(4) 0.9311(3) 0.6817(2) 0.0480(12) Uani 1 1 d . . . . .
H70 H 0.3120 0.8804 0.7049 0.058 Uiso 1 1 calc R U . . .
C71 C 0.2831(3) 0.6173(3) 0.2802(2) 0.0440(11) Uani 1 1 d . . . . .
H71 H 0.2360 0.6435 0.2470 0.053 Uiso 1 1 calc R U . . .
H71A H 0.2640 0.6551 0.3136 0.053 Uiso 1 1 calc R U . . .
C72 C 0.2649(4) 0.5169(3) 0.3141(2) 0.0452(11) Uani 1 1 d . . . . .
H72 H 0.3070 0.4910 0.3502 0.054 Uiso 1 1 calc R U . . .
H72A H 0.2859 0.4771 0.2820 0.054 Uiso 1 1 calc R U . . .
C73 C 0.1509(4) 0.5164(3) 0.3421(2) 0.0461(11) Uani 1 1 d . . . . .
H73 H 0.1097 0.5401 0.3055 0.055 Uiso 1 1 calc R U . . .
H73A H 0.1296 0.5592 0.3722 0.055 Uiso 1 1 calc R U . . .
C74 C 0.1286(4) 0.4176(4) 0.3798(3) 0.0632(15) Uani 1 1 d . . . . .
H74 H 0.1509 0.3747 0.3504 0.095 Uiso 1 1 calc R U . . .
H74A H 0.0545 0.4196 0.3955 0.095 Uiso 1 1 calc R U . . .
H74B H 0.1663 0.3954 0.4176 0.095 Uiso 1 1 calc R U . . .
C75 C 0.4243(4) 0.5749(4) 0.1923(2) 0.0494(12) Uani 1 1 d . . . . .
H75 H 0.4883 0.5958 0.1649 0.059 Uiso 1 1 calc R U . . .
H75A H 0.4413 0.5074 0.2138 0.059 Uiso 1 1 calc R U . . .
C76 C 0.3466(4) 0.5845(4) 0.1471(2) 0.0490(12) Uani 1 1 d . . . . .
H76 H 0.3200 0.6518 0.1307 0.059 Uiso 1 1 calc R U . . .
H76A H 0.2878 0.5522 0.1720 0.059 Uiso 1 1 calc R U . . .
C77 C 0.3969(5) 0.5415(4) 0.0881(2) 0.0559(13) Uani 1 1 d . . . . .
H77 H 0.3456 0.5510 0.0582 0.067 Uiso 1 1 calc R U . . .
H77A H 0.4549 0.5750 0.0632 0.067 Uiso 1 1 calc R U . . .
C78 C 0.4358(5) 0.4395(4) 0.1087(3) 0.0730(17) Uani 1 1 d . . . . .
H78 H 0.4934 0.4303 0.1331 0.109 Uiso 1 1 calc R U . . .
H78A H 0.4593 0.4142 0.0695 0.109 Uiso 1 1 calc R U . . .
H78B H 0.3803 0.4067 0.1370 0.109 Uiso 1 1 calc R U . . .
C79 C 0.3928(4) 0.7325(3) 0.2156(2) 0.0462(11) Uani 1 1 d . . . . .
H79 H 0.3546 0.7680 0.2482 0.055 Uiso 1 1 calc R U . . .
H79A H 0.3547 0.7507 0.1775 0.055 Uiso 1 1 calc R U . . .
C80 C 0.4984(4) 0.7634(3) 0.1919(2) 0.0432(11) Uani 1 1 d . . . . .
H80 H 0.5391 0.7271 0.1604 0.052 Uiso 1 1 calc R U . . .
H80A H 0.5359 0.7507 0.2300 0.052 Uiso 1 1 calc R U . . .
C81 C 0.4869(4) 0.8681(3) 0.1585(2) 0.0462(11) Uani 1 1 d . . . . .
H81 H 0.4473 0.9041 0.1905 0.055 Uiso 1 1 calc R U . . .
H81A H 0.4478 0.8807 0.1213 0.055 Uiso 1 1 calc R U . . .
C82 C 0.5920(4) 0.9010(4) 0.1327(3) 0.0580(14) Uani 1 1 d . . . . .
H82 H 0.6314 0.8873 0.1693 0.087 Uiso 1 1 calc R U . . .
H82A H 0.5821 0.9688 0.1131 0.087 Uiso 1 1 calc R U . . .
H82B H 0.6297 0.8679 0.0992 0.087 Uiso 1 1 calc R U . . .
C83 C 0.4659(4) 0.5926(4) 0.2946(2) 0.0527(13) Uani 1 1 d . . . . .
H110 H 0.5362 0.5998 0.2704 0.063 Uiso 1 1 calc R U . . .
H111 H 0.4639 0.5245 0.3128 0.063 Uiso 1 1 calc R U . . .
C85 C 0.513(2) 0.659(2) 0.3997(14) 0.058(8) Uiso 0.207(12) 1 d . . P A 2
H98 H 0.5827 0.6744 0.3783 0.070 Uiso 0.207(12) 1 calc R U P A 2
H99 H 0.4761 0.7061 0.4245 0.070 Uiso 0.207(12) 1 calc R U P A 2
C86 C 0.5129(17) 0.5534(16) 0.4408(12) 0.044(7) Uiso 0.207(12) 1 d . . P A 2
H104 H 0.4446 0.5463 0.4668 0.067 Uiso 0.207(12) 1 calc R U P A 2
H105 H 0.5647 0.5369 0.4705 0.067 Uiso 0.207(12) 1 calc R U P A 2
H106 H 0.5292 0.5118 0.4105 0.067 Uiso 0.207(12) 1 calc R U P A 2
C87 C 0.4479(4) 0.6388(4) 0.3514(2) 0.0604(15) Uani 1 1 d . . . . .
H112 H 0.3807 0.6279 0.3793 0.072 Uiso 0.793(12) 1 calc R U P A 1
H113 H 0.4483 0.7074 0.3351 0.072 Uiso 0.793(12) 1 calc R U P A 1
H114 H 0.3938 0.6058 0.3826 0.072 Uiso 0.207(12) 1 calc R U P A 2
H115 H 0.4119 0.7021 0.3328 0.072 Uiso 0.207(12) 1 calc R U P A 2
C88 C 0.5381(5) 0.5923(5) 0.3912(3) 0.0443(19) Uani 0.793(12) 1 d . . P A 1
H102 H 0.5418 0.5231 0.4026 0.053 Uiso 0.793(12) 1 calc R U P A 1
H103 H 0.6042 0.6084 0.3640 0.053 Uiso 0.793(12) 1 calc R U P A 1
C89 C 0.5208(6) 0.6273(6) 0.4546(3) 0.064(2) Uani 0.793(12) 1 d . . P A 1
H107 H 0.5044 0.6960 0.4437 0.096 Uiso 0.793(12) 1 calc R U P A 1
H108 H 0.5836 0.6081 0.4751 0.096 Uiso 0.793(12) 1 calc R U P A 1
H109 H 0.4636 0.6002 0.4854 0.096 Uiso 0.793(12) 1 calc R U P A 1
C90 C 0.9768(8) 1.0623(8) 0.4051(5) 0.139(4) Uani 1 1 d . . . . .
H90 H 1.0244 1.0021 0.4122 0.167 Uiso 1 1 calc R U . . .
H90A H 0.9103 1.0518 0.4339 0.167 Uiso 1 1 calc R U . . .
C91 C 0.9097(9) 1.0315(7) 0.1141(5) 0.155(5) Uani 1 1 d . . . . .
H91 H 0.9815 1.0004 0.1044 0.186 Uiso 1 1 calc R U . . .
H91A H 0.9054 1.0970 0.0870 0.186 Uiso 1 1 calc R U . . .

loop_
_atom_site_aniso_label
_atom_site_aniso_U_11
_atom_site_aniso_U_22
_atom_site_aniso_U_33
_atom_site_aniso_U_23
_atom_site_aniso_U_13
_atom_site_aniso_U_12
C1 0.057(3) 0.077(4) 0.028(2) -0.010(2) 0.000(2) -0.001(3)
C2 0.065(3) 0.093(4) 0.030(3) -0.012(3) -0.018(2) -0.002(3)
C3 0.075(4) 0.078(4) 0.022(2) -0.009(2) -0.007(2) 0.003(3)
C4 0.064(3) 0.078(4) 0.032(3) -0.009(3) 0.001(2) -0.003(3)
C5 0.066(3) 0.062(3) 0.030(3) -0.001(2) -0.005(2) -0.004(3)
C6 0.047(3) 0.063(3) 0.028(2) -0.005(2) -0.006(2) -0.001(2)
C7 0.043(2) 0.052(3) 0.022(2) -0.0027(19) -0.0040(19) 0.001(2)
C8 0.046(3) 0.051(3) 0.028(2) 0.002(2) 0.000(2) -0.010(2)
C9 0.045(2) 0.044(2) 0.025(2) 0.0013(18) -0.0015(19) -0.0078(19)
C10 0.043(2) 0.044(2) 0.036(2) -0.002(2) -0.006(2) -0.008(2)
C11 0.043(3) 0.053(3) 0.039(3) -0.007(2) -0.004(2) -0.008(2)
C12 0.050(3) 0.052(3) 0.054(3) -0.010(2) -0.011(2) -0.016(2)
C13 0.062(3) 0.058(3) 0.048(3) -0.015(2) -0.008(2) -0.018(3)
C14 0.053(3) 0.049(3) 0.047(3) -0.011(2) -0.009(2) -0.010(2)
C15 0.045(3) 0.048(3) 0.037(2) -0.003(2) -0.002(2) -0.010(2)
C16 0.041(2) 0.049(3) 0.023(2) -0.0041(18) -0.0076(18) -0.0082(19)
C17 0.040(2) 0.046(2) 0.022(2) -0.0056(18) -0.0029(18) -0.0104(19)
C18 0.044(2) 0.060(3) 0.024(2) -0.010(2) -0.0072(19) -0.009(2)
C19 0.040(2) 0.048(2) 0.024(2) -0.0060(18) -0.0043(18) -0.0068(19)
C20 0.043(2) 0.050(3) 0.026(2) -0.0078(19) -0.0077(18) -0.0126(19)
C21 0.039(2) 0.047(2) 0.030(2) -0.0088(19) -0.0078(18) -0.0086(19)
C22 0.038(2) 0.052(3) 0.026(2) -0.0051(19) -0.0089(18) -0.0067(19)
C23 0.043(2) 0.049(3) 0.029(2) -0.0012(19) -0.0045(19) -0.015(2)
C24 0.042(2) 0.064(3) 0.036(3) -0.016(2) -0.008(2) -0.013(2)
C25 0.048(3) 0.062(3) 0.030(2) -0.013(2) -0.004(2) -0.010(2)
C26 0.040(2) 0.066(3) 0.027(2) -0.004(2) -0.0003(19) -0.013(2)
C27 0.037(2) 0.056(3) 0.035(2) -0.007(2) -0.0077(19) -0.013(2)
C28 0.040(2) 0.063(3) 0.037(3) -0.013(2) -0.010(2) -0.012(2)
C29 0.039(2) 0.052(3) 0.034(2) -0.010(2) -0.0133(19) -0.004(2)
C30 0.039(2) 0.057(3) 0.048(3) -0.022(2) -0.009(2) 0.001(2)
C31 0.055(3) 0.057(3) 0.056(3) -0.020(2) -0.022(3) -0.010(2)
C32 0.054(3) 0.070(3) 0.069(4) -0.033(3) -0.018(3) -0.013(3)
C33 0.047(3) 0.095(4) 0.077(4) -0.046(4) -0.019(3) -0.004(3)
C34 0.050(3) 0.121(5) 0.053(3) -0.044(3) -0.008(3) -0.006(3)
C35 0.041(3) 0.084(4) 0.052(3) -0.030(3) -0.012(2) -0.007(2)
C36 0.071(3) 0.053(3) 0.025(2) -0.001(2) -0.010(2) -0.016(2)
C37 0.083(4) 0.049(3) 0.034(3) -0.010(2) -0.018(2) -0.014(3)
C38 0.074(3) 0.070(3) 0.020(2) -0.008(2) -0.016(2) -0.010(3)
C39 0.074(3) 0.058(3) 0.025(2) 0.002(2) -0.012(2) -0.018(3)
C40 0.063(3) 0.059(3) 0.036(3) -0.005(2) -0.004(2) -0.024(2)
N1 0.044(2) 0.058(2) 0.0258(19) -0.0055(17) -0.0065(16) -0.0084(18)
N2 0.040(2) 0.055(2) 0.0304(19) -0.0118(17) -0.0074(16) -0.0066(17)
N3 0.048(2) 0.044(2) 0.0226(18) -0.0024(15) -0.0086(15) -0.0121(16)
N4 0.047(2) 0.052(2) 0.0267(18) -0.0058(16) -0.0138(16) -0.0141(17)
N5 0.046(2) 0.050(2) 0.0287(19) -0.0090(16) -0.0062(16) -0.0077(17)
O1 0.0405(16) 0.0534(18) 0.0254(15) -0.0042(13) -0.0052(13) -0.0148(14)
O2 0.0411(17) 0.0594(19) 0.0247(15) -0.0053(14) -0.0053(13) -0.0198(14)
O3 0.0420(16) 0.0511(18) 0.0250(15) -0.0019(13) -0.0067(12) -0.0165(14)
O4 0.0499(18) 0.0476(17) 0.0226(15) -0.0012(13) -0.0074(13) -0.0179(14)
B1 0.041(3) 0.066(4) 0.024(2) -0.009(2) -0.002(2) -0.023(2)
B2 0.049(3) 0.051(3) 0.024(2) -0.004(2) -0.004(2) -0.018(2)
F1 0.0582(17) 0.0562(17) 0.0443(16) -0.0160(13) 0.0005(13) -0.0176(13)
F2 0.0472(15) 0.0759(19) 0.0258(13) -0.0091(12) -0.0052(11) -0.0265(13)
F3 0.0505(16) 0.0637(17) 0.0369(15) 0.0013(12) -0.0166(12) -0.0206(13)
F4 0.0671(17) 0.0551(16) 0.0264(13) -0.0090(11) -0.0053(12) -0.0254(13)
Cl1 0.0524(7) 0.0543(7) 0.0232(6) -0.0046(5) -0.0059(5) -0.0195(5)
Cl2 0.114(2) 0.252(4) 0.177(3) -0.112(3) -0.002(2) -0.037(2)
Cl3 0.133(2) 0.218(4) 0.147(3) -0.029(2) -0.018(2) 0.029(2)
Cl4 0.153(2) 0.183(3) 0.120(2) -0.041(2) 0.0204(18) -0.054(2)
Cl5 0.264(5) 0.341(6) 0.121(2) -0.015(3) -0.027(3) -0.213(5)
C41 0.040(2) 0.046(2) 0.023(2) -0.0057(18) -0.0016(18) -0.0083(19)
C42 0.037(2) 0.044(2) 0.025(2) 0.0002(18) -0.0067(17) -0.0071(18)
C43 0.038(2) 0.055(3) 0.023(2) -0.0052(19) -0.0029(18) -0.006(2)
C44 0.036(2) 0.050(3) 0.029(2) -0.0048(19) -0.0049(18) -0.0095(19)
C45 0.036(2) 0.051(3) 0.025(2) -0.0080(19) -0.0035(17) -0.0145(19)
C46 0.053(3) 0.055(3) 0.038(3) -0.013(2) -0.013(2) -0.006(2)
C47 0.048(3) 0.065(3) 0.043(3) -0.020(2) -0.006(2) -0.005(2)
C48 0.044(3) 0.062(3) 0.042(3) -0.023(2) 0.001(2) -0.015(2)
C49 0.040(2) 0.067(3) 0.035(2) -0.012(2) -0.007(2) -0.013(2)
C50 0.039(2) 0.048(3) 0.032(2) -0.0027(19) -0.0053(19) -0.0134(19)
C51 0.039(2) 0.049(3) 0.025(2) -0.0040(19) -0.0065(18) -0.0092(19)
C52 0.040(2) 0.050(3) 0.023(2) -0.0074(18) -0.0092(18) -0.0109(19)
C53 0.045(2) 0.050(3) 0.025(2) -0.0034(19) -0.0108(19) -0.011(2)
C54 0.038(2) 0.048(2) 0.022(2) -0.0110(18) -0.0013(17) -0.0156(19)
C55 0.044(2) 0.056(3) 0.029(2) -0.010(2) -0.0032(19) -0.014(2)
C56 0.044(2) 0.051(3) 0.021(2) -0.0025(19) -0.0055(18) -0.016(2)
C57 0.044(2) 0.048(2) 0.027(2) -0.0070(19) -0.0095(19) -0.008(2)
C58 0.041(2) 0.049(2) 0.027(2) -0.0051(18) -0.0061(18) -0.0131(19)
C59 0.049(3) 0.055(3) 0.028(2) -0.008(2) -0.0080(19) -0.018(2)
C60 0.054(3) 0.065(3) 0.024(2) -0.007(2) -0.010(2) -0.016(2)
C61 0.056(3) 0.049(3) 0.028(2) -0.005(2) -0.004(2) -0.018(2)
C62 0.052(3) 0.043(2) 0.028(2) -0.0021(19) -0.009(2) -0.016(2)
C63 0.046(3) 0.053(3) 0.031(2) -0.006(2) -0.009(2) -0.013(2)
C64 0.044(2) 0.046(3) 0.028(2) -0.0071(19) -0.0058(19) -0.0113(19)
C65 0.045(2) 0.045(3) 0.037(2) -0.005(2) -0.014(2) -0.007(2)
C66 0.040(2) 0.054(3) 0.036(2) -0.009(2) -0.008(2) -0.011(2)
C67 0.046(3) 0.058(3) 0.046(3) -0.012(2) -0.012(2) -0.012(2)
C68 0.061(3) 0.052(3) 0.054(3) -0.017(2) -0.027(3) -0.007(2)
C69 0.070(3) 0.053(3) 0.037(3) -0.008(2) -0.020(2) -0.011(2)
C70 0.070(3) 0.048(3) 0.033(2) -0.006(2) -0.014(2) -0.022(2)
C71 0.040(2) 0.060(3) 0.033(2) -0.011(2) -0.0055(19) -0.011(2)
C72 0.048(3) 0.058(3) 0.029(2) -0.008(2) -0.004(2) -0.011(2)
C73 0.047(3) 0.052(3) 0.044(3) -0.011(2) -0.011(2) -0.014(2)
C74 0.059(3) 0.065(3) 0.056(3) 0.007(3) -0.010(3) -0.016(3)
C75 0.054(3) 0.055(3) 0.033(2) -0.013(2) 0.008(2) -0.006(2)
C76 0.057(3) 0.058(3) 0.034(2) -0.010(2) -0.006(2) -0.016(2)
C77 0.078(4) 0.057(3) 0.035(3) -0.018(2) -0.008(2) -0.008(3)
C78 0.081(4) 0.076(4) 0.060(4) -0.017(3) -0.018(3) 0.002(3)
C79 0.044(3) 0.055(3) 0.040(3) -0.009(2) -0.011(2) -0.008(2)
C80 0.047(3) 0.056(3) 0.026(2) -0.005(2) -0.0053(19) -0.013(2)
C81 0.042(3) 0.059(3) 0.042(3) -0.017(2) -0.004(2) -0.014(2)
C82 0.057(3) 0.062(3) 0.047(3) -0.003(2) 0.005(2) -0.019(3)
C83 0.044(3) 0.073(3) 0.033(3) 0.004(2) -0.005(2) -0.011(2)
C87 0.047(3) 0.098(4) 0.034(3) 0.006(3) -0.009(2) -0.032(3)
C88 0.043(3) 0.059(4) 0.036(4) -0.013(3) -0.011(3) -0.010(3)
C89 0.066(4) 0.087(6) 0.051(4) -0.034(4) -0.028(4) 0.002(4)
C90 0.107(7) 0.194(11) 0.128(8) -0.069(8) -0.027(6) 0.000(7)
C91 0.197(12) 0.134(8) 0.141(9) 0.042(7) -0.095(9) -0.078(8)

loop_
_atom_type_symbol
_atom_type_description
_atom_type_scat_dispersion_real
_atom_type_scat_dispersion_imag
_atom_type_scat_source
C C 0.0045 0.0022 'International Tables Vol C Tables 4.2.6.8 and 6.1.1.4'
H H 0.0000 0.0000 'International Tables Vol C Tables 4.2.6.8 and 6.1.1.4'
B B 0.0023 0.0009 'International Tables Vol C Tables 4.2.6.8 and 6.1.1.4'
F F 0.0232 0.0138 'International Tables Vol C Tables 4.2.6.8 and 6.1.1.4'
N N 0.0085 0.0045 'International Tables Vol C Tables 4.2.6.8 and 6.1.1.4'
O O 0.0146 0.0082 'International Tables Vol C Tables 4.2.6.8 and 6.1.1.4'
Cl Cl 0.1814 0.2075 'International Tables Vol C Tables 4.2.6.8 and 6.1.1.4'

loop_
_geom_angle_atom_site_label_1
_geom_angle_atom_site_label_2
_geom_angle_atom_site_label_3
_geom_angle
C2 C1 C6 120.9(5)
C2 C1 H1 119.5
C6 C1 H1 119.5
C1 C2 C3 119.0(6)
C1 C2 H2 120.5
C3 C2 H2 120.5
C4 C3 C2 119.7(5)
C4 C3 H3 120.1
C2 C3 H3 120.1
C5 C4 C3 120.4(5)
C5 C4 H4 119.8
C3 C4 H4 119.8
C4 C5 C6 121.7(6)
C4 C5 H5 119.2
C6 C5 H5 119.2
C1 C6 C5 118.2(5)
C1 C6 C7 122.1(4)
C5 C6 C7 119.7(5)
N1 C7 C8 107.3(4)
N1 C7 C6 125.1(4)
C8 C7 C6 127.6(4)
C7 C8 C9 109.1(4)
C7 C8 H8 125.5
C9 C8 H8 125.5
C16 C9 C8 105.3(4)
C16 C9 C10 131.1(4)
C8 C9 C10 123.6(4)
C11 C10 C15 116.5(4)
C11 C10 C9 119.2(4)
C15 C10 C9 124.2(4)
C12 C11 C10 122.0(5)
C12 C11 H11 119.0
C10 C11 H11 119.0
C13 C12 C11 120.1(5)
C13 C12 H12 120.0
C11 C12 H12 120.0
C12 C13 C14 119.3(5)
C12 C13 H13 120.4
C14 C13 H13 120.4
C15 C14 C13 121.1(5)
C15 C14 H14 119.5
C13 C14 H14 119.5
C14 C15 C10 121.1(4)
C14 C15 H15 119.5
C10 C15 H15 119.5
N1 C16 C9 107.1(4)
N1 C16 C17 121.9(4)
C9 C16 C17 130.9(4)
O1 C17 C18 120.5(4)
O1 C17 C16 116.2(4)
C18 C17 C16 123.3(4)
C17 C18 C19 119.4(4)
C17 C18 H18 120.3
C19 C18 H18 120.3
O2 C19 C18 121.3(4)
O2 C19 C20 115.3(4)
C18 C19 C20 123.4(4)
N2 C20 C21 107.6(4)
N2 C20 C19 121.5(4)
C21 C20 C19 130.8(4)
C28 C21 C20 105.8(4)
C28 C21 C22 123.5(4)
C20 C21 C22 130.7(4)
C23 C22 C27 118.5(4)
C23 C22 C21 122.9(4)
C27 C22 C21 118.5(4)
C24 C23 C22 120.9(4)
C24 C23 H23 119.6
C22 C23 H23 119.6
C23 C24 C25 121.2(4)
C23 C24 H24 119.4
C25 C24 H24 119.4
C26 C25 C24 118.6(4)
C26 C25 H25 120.7
C24 C25 H25 120.7
C27 C26 C25 120.9(4)
C27 C26 H26 119.5
C25 C26 H26 119.5
C26 C27 C22 119.9(4)
C26 C27 H27 120.1
C22 C27 H27 120.1
C29 C28 C21 109.5(4)
C29 C28 H28 125.2
C21 C28 H28 125.2
N2 C29 C28 106.5(4)
N2 C29 C30 123.9(4)
C28 C29 C30 129.6(4)
C35 C30 C31 118.6(5)
C35 C30 C29 122.7(5)
C31 C30 C29 118.6(4)
C32 C31 C30 120.5(5)
C32 C31 H31 119.7
C30 C31 H31 119.7
C31 C32 C33 119.5(5)
C31 C32 H32 120.2
C33 C32 H32 120.2
C34 C33 C32 120.3(5)
C34 C33 H33 119.8
C32 C33 H33 119.8
C35 C34 C33 119.4(6)
C35 C34 H34 120.3
C33 C34 H34 120.3
C30 C35 C34 121.7(5)
C30 C35 H35 119.1
C34 C35 H35 119.1
C41 C36 C37 121.3(4)
C41 C36 H36 119.4
C37 C36 H36 119.4
C36 C37 C38 119.4(5)
C36 C37 H37 120.3
C38 C37 H37 120.3
C39 C38 C37 119.9(4)
C39 C38 H38 120.0
C37 C38 H38 120.0
C38 C39 C40 120.0(5)
C38 C39 H39 120.0
C40 C39 H39 120.0
C39 C40 C41 122.7(5)
C39 C40 H40 118.6
C41 C40 H40 118.6
C7 N1 C16 111.2(4)
C7 N1 H1A 124.4
C16 N1 H1A 124.4
C29 N2 C20 110.5(4)
C29 N2 H2A 124.8
C20 N2 H2A 124.8
C42 N3 C51 111.1(4)
C42 N3 H3A 124.5
C51 N3 H3A 124.5
C64 N4 C55 110.1(4)
C64 N4 H4A 125.0
C55 N4 H4A 125.0
C83 N5 C79 110.9(4)
C83 N5 C71 110.7(3)
C79 N5 C71 107.6(3)
C83 N5 C75 107.6(4)
C79 N5 C75 109.2(3)
C71 N5 C75 110.8(3)
C17 O1 B1 119.1(3)
C19 O2 B1 119.6(3)
C52 O3 B2 120.7(4)
C54 O4 B2 119.5(3)
F2 B1 F1 113.1(4)
F2 B1 O2 109.1(4)
F1 B1 O2 109.0(4)
F2 B1 O1 108.4(4)
F1 B1 O1 108.2(4)
O2 B1 O1 109.0(4)
F4 B2 F3 113.2(4)
F4 B2 O3 109.5(4)
F3 B2 O3 108.8(4)
F4 B2 O4 108.6(4)
F3 B2 O4 108.4(4)
O3 B2 O4 108.2(4)
C36 C41 C40 116.7(4)
C36 C41 C42 122.4(4)
C40 C41 C42 120.9(4)
N3 C42 C43 106.9(4)
N3 C42 C41 124.8(4)
C43 C42 C41 128.3(4)
C44 C43 C42 109.5(4)
C44 C43 H43 125.3
C42 C43 H43 125.3
C43 C44 C51 106.0(4)
C43 C44 C45 124.1(4)
C51 C44 C45 129.9(4)
C50 C45 C46 117.5(4)
C50 C45 C44 124.4(4)
C46 C45 C44 117.9(4)
C47 C46 C45 121.0(4)
C47 C46 H46 119.5
C45 C46 H46 119.5
C46 C47 C48 120.5(5)
C46 C47 H47 119.7
C48 C47 H47 119.7
C47 C48 C49 119.1(5)
C47 C48 H48 120.5
C49 C48 H48 120.5
C50 C49 C48 119.9(4)
C50 C49 H49 120.1
C48 C49 H49 120.1
C49 C50 C45 122.0(4)
C49 C50 H50 119.0
C45 C50 H50 119.0
N3 C51 C44 106.6(3)
N3 C51 C52 122.3(4)
C44 C51 C52 130.8(4)
O3 C52 C53 120.6(4)
O3 C52 C51 115.3(4)
C53 C52 C51 124.1(4)
C52 C53 C54 119.0(4)
C52 C53 H53 120.5
C54 C53 H53 120.5
O4 C54 C53 121.5(4)
O4 C54 C55 115.1(4)
C53 C54 C55 123.4(4)
N4 C55 C56 108.4(4)
N4 C55 C54 119.5(4)
C56 C55 C54 132.0(4)
C63 C56 C55 105.0(4)
C63 C56 C57 122.9(4)
C55 C56 C57 132.0(4)
C58 C57 C62 117.5(4)
C58 C57 C56 123.8(4)
C62 C57 C56 118.6(4)
C59 C58 C57 121.5(4)
C59 C58 H58 119.2
C57 C58 H58 119.2
C58 C59 C60 120.3(4)
C58 C59 H59 119.8
C60 C59 H59 119.8
C61 C60 C59 118.8(4)
C61 C60 H60 120.6
C59 C60 H60 120.6
C60 C61 C62 120.2(4)
C60 C61 H61 119.9
C62 C61 H61 119.9
C61 C62 C57 121.5(4)
C61 C62 H62 119.3
C57 C62 H62 119.2
C64 C63 C56 109.6(4)
C64 C63 H63 125.2
C56 C63 H63 125.2
N4 C64 C63 107.0(4)
N4 C64 C65 124.0(4)
C63 C64 C65 128.9(4)
C70 C65 C66 118.0(4)
C70 C65 C64 122.7(4)
C66 C65 C64 119.3(4)
C67 C66 C65 120.2(4)
C67 C66 H66 119.9
C65 C66 H66 119.9
C66 C67 C68 120.3(5)
C66 C67 H67 119.8
C68 C67 H67 119.8
C69 C68 C67 119.9(5)
C69 C68 H68 120.0
C67 C68 H68 120.0
C70 C69 C68 120.4(5)
C70 C69 H69 119.8
C68 C69 H69 119.8
C69 C70 C65 121.1(4)
C69 C70 H70 119.4
C65 C70 H70 119.4
N5 C71 C72 116.0(4)
N5 C71 H71 108.3
C72 C71 H71 108.3
N5 C71 H71A 108.3
C72 C71 H71A 108.3
H71 C71 H71A 107.4
C71 C72 C73 109.4(4)
C71 C72 H72 109.8
C73 C72 H72 109.8
C71 C72 H72A 109.8
C73 C72 H72A 109.8
H72 C72 H72A 108.2
C72 C73 C74 111.8(4)
C72 C73 H73 109.3
C74 C73 H73 109.3
C72 C73 H73A 109.3
C74 C73 H73A 109.3
H73 C73 H73A 107.9
C73 C74 H74 109.5
C73 C74 H74A 109.5
H74 C74 H74A 109.5
C73 C74 H74B 109.5
H74 C74 H74B 109.5
H74A C74 H74B 109.5
C76 C75 N5 116.3(4)
C76 C75 H75 108.2
N5 C75 H75 108.2
C76 C75 H75A 108.2
N5 C75 H75A 108.2
H75 C75 H75A 107.4
C75 C76 C77 110.3(4)
C75 C76 H76 109.6
C77 C76 H76 109.6
C75 C76 H76A 109.6
C77 C76 H76A 109.6
H76 C76 H76A 108.1
C78 C77 C76 112.8(4)
C78 C77 H77 109.0
C76 C77 H77 109.0
C78 C77 H77A 109.0
C76 C77 H77A 109.0
H77 C77 H77A 107.8
C77 C78 H78 109.5
C77 C78 H78A 109.5
H78 C78 H78A 109.5
C77 C78 H78B 109.5
H78 C78 H78B 109.5
H78A C78 H78B 109.5
N5 C79 C80 116.3(4)
N5 C79 H79 108.2
C80 C79 H79 108.2
N5 C79 H79A 108.2
C80 C79 H79A 108.2
H79 C79 H79A 107.4
C79 C80 C81 110.0(4)
C79 C80 H80 109.7
C81 C80 H80 109.7
C79 C80 H80A 109.7
C81 C80 H80A 109.7
H80 C80 H80A 108.2
C80 C81 C82 111.3(4)
C80 C81 H81 109.4
C82 C81 H81 109.4
C80 C81 H81A 109.4
C82 C81 H81A 109.4
H81 C81 H81A 108.0
C81 C82 H82 109.5
C81 C82 H82A 109.5
H82 C82 H82A 109.5
C81 C82 H82B 109.5
H82 C82 H82B 109.5
H82A C82 H82B 109.5
N5 C83 C87 115.8(4)
N5 C83 H110 108.3
C87 C83 H110 108.3
N5 C83 H111 108.3
C87 C83 H111 108.3
H110 C83 H111 107.4
C86 C85 C87 88.3(17)
C86 C85 H98 113.9
C87 C85 H98 113.9
C86 C85 H99 113.9
C87 C85 H99 113.9
H98 C85 H99 111.1
C85 C86 H104 109.5
C85 C86 H105 109.5
H104 C86 H105 109.5
C85 C86 H106 109.5
H104 C86 H106 109.5
H105 C86 H106 109.5
C83 C87 C88 105.4(5)
C83 C87 C85 138.4(12)
C83 C87 H112 110.7
C88 C87 H112 110.7
C83 C87 H113 110.7
C88 C87 H113 110.7
H112 C87 H113 108.8
C83 C87 H114 102.5
C85 C87 H114 102.5
C83 C87 H115 102.5
C85 C87 H115 102.5
H114 C87 H115 104.9
C89 C88 C87 109.6(5)
C89 C88 H102 109.8
C87 C88 H102 109.8
C89 C88 H103 109.8
C87 C88 H103 109.8
H102 C88 H103 108.2
C88 C89 H107 109.5
C88 C89 H108 109.5
H107 C89 H108 109.5
C88 C89 H109 109.5
H107 C89 H109 109.5
H108 C89 H109 109.5
Cl3 C90 Cl2 111.7(7)
Cl3 C90 H90 109.3
Cl2 C90 H90 109.3
Cl3 C90 H90A 109.3
Cl2 C90 H90A 109.3
H90 C90 H90A 107.9
Cl4 C91 Cl5 116.1(7)
Cl4 C91 H91 108.3
Cl5 C91 H91 108.3
Cl4 C91 H91A 108.3
Cl5 C91 H91A 108.3
H91 C91 H91A 107.4

loop_
_geom_bond_atom_site_label_1
_geom_bond_atom_site_label_2
_geom_bond_distance
C1 C2 1.376(7)
C1 C6 1.395(8)
C1 H1 0.9500
C2 C3 1.413(8)
C2 H2 0.9500
C3 C4 1.379(8)
C3 H3 0.9500
C4 C5 1.346(7)
C4 H4 0.9500
C5 C6 1.397(7)
C5 H5 0.9500
C6 C7 1.457(6)
C7 N1 1.341(6)
C7 C8 1.385(7)
C8 C9 1.420(6)
C8 H8 0.9500
C9 C16 1.415(6)
C9 C10 1.448(7)
C10 C11 1.407(6)
C10 C15 1.411(7)
C11 C12 1.381(7)
C11 H11 0.9500
C12 C13 1.381(7)
C12 H12 0.9500
C13 C14 1.385(7)
C13 H13 0.9500
C14 C15 1.375(7)
C14 H14 0.9500
C15 H15 0.9500
C16 N1 1.381(5)
C16 C17 1.427(6)
C17 O1 1.318(5)
C17 C18 1.387(6)
C18 C19 1.388(6)
C18 H18 0.9500
C19 O2 1.302(5)
C19 C20 1.441(6)
C20 N2 1.371(5)
C20 C21 1.405(6)
C21 C28 1.399(6)
C21 C22 1.486(6)
C22 C23 1.393(6)
C22 C27 1.415(6)
C23 C24 1.363(6)
C23 H23 0.9500
C24 C25 1.398(7)
C24 H24 0.9500
C25 C26 1.388(7)
C25 H25 0.9500
C26 C27 1.384(6)
C26 H26 0.9500
C27 H27 0.9500
C28 C29 1.385(6)
C28 H28 0.9500
C29 N2 1.363(6)
C29 C30 1.474(6)
C30 C35 1.376(7)
C30 C31 1.399(7)
C31 C32 1.383(7)
C31 H31 0.9500
C32 C33 1.392(8)
C32 H32 0.9500
C33 C34 1.380(8)
C33 H33 0.9500
C34 C35 1.379(7)
C34 H34 0.9500
C35 H35 0.9500
C36 C41 1.393(7)
C36 C37 1.397(6)
C36 H36 0.9500
C37 C38 1.400(7)
C37 H37 0.9500
C38 C39 1.364(7)
C38 H38 0.9500
C39 C40 1.371(7)
C39 H39 0.9500
C40 C41 1.397(6)
C40 H40 0.9500
N1 H1A 0.8800
N2 H2A 0.8800
N3 C42 1.345(5)
N3 C51 1.395(5)
N3 H3A 0.8800
N4 C64 1.342(6)
N4 C55 1.382(5)
N4 H4A 0.8800
N5 C83 1.493(6)
N5 C79 1.507(6)
N5 C71 1.508(5)
N5 C75 1.531(6)
O1 B1 1.500(6)
O2 B1 1.484(6)
O3 C52 1.316(5)
O3 B2 1.500(6)
O4 C54 1.320(5)
O4 B2 1.507(6)
B1 F2 1.354(6)
B1 F1 1.373(6)
B2 F4 1.341(6)
B2 F3 1.374(6)
Cl2 C90 1.794(11)
Cl3 C90 1.728(10)
Cl4 C91 1.601(11)
Cl5 C91 1.751(10)
C41 C42 1.453(6)
C42 C43 1.402(6)
C43 C44 1.401(6)
C43 H43 0.9500
C44 C51 1.423(6)
C44 C45 1.459(6)
C45 C50 1.385(6)
C45 C46 1.403(6)
C46 C47 1.381(7)
C46 H46 0.9500
C47 C48 1.387(7)
C47 H47 0.9500
C48 C49 1.391(7)
C48 H48 0.9500
C49 C50 1.381(6)
C49 H49 0.9500
C50 H50 0.9500
C51 C52 1.429(6)
C52 C53 1.390(6)
C53 C54 1.397(6)
C53 H53 0.9500
C54 C55 1.439(6)
C55 C56 1.406(6)
C56 C63 1.400(6)
C56 C57 1.482(6)
C57 C58 1.393(6)
C57 C62 1.396(6)
C58 C59 1.390(6)
C58 H58 0.9500
C59 C60 1.397(6)
C59 H59 0.9500
C60 C61 1.389(7)
C60 H60 0.9500
C61 C62 1.395(6)
C61 H61 0.9500
C62 H62 0.9500
C63 C64 1.399(6)
C63 H63 0.9500
C64 C65 1.465(6)
C65 C70 1.386(6)
C65 C66 1.416(7)
C66 C67 1.375(7)
C66 H66 0.9500
C67 C68 1.381(7)
C67 H67 0.9500
C68 C69 1.376(7)
C68 H68 0.9500
C69 C70 1.371(7)
C69 H69 0.9500
C70 H70 0.9500
C71 C72 1.522(6)
C71 H71 0.9900
C71 H71A 0.9900
C72 C73 1.525(6)
C72 H72 0.9900
C72 H72A 0.9900
C73 C74 1.532(7)
C73 H73 0.9900
C73 H73A 0.9900
C74 H74 0.9800
C74 H74A 0.9800
C74 H74B 0.9800
C75 C76 1.512(7)
C75 H75 0.9900
C75 H75A 0.9900
C76 C77 1.543(7)
C76 H76 0.9900
C76 H76A 0.9900
C77 C78 1.486(7)
C77 H77 0.9900
C77 H77A 0.9900
C78 H78 0.9800
C78 H78A 0.9800
C78 H78B 0.9800
C79 C80 1.521(6)
C79 H79 0.9900
C79 H79A 0.9900
C80 C81 1.525(6)
C80 H80 0.9900
C80 H80A 0.9900
C81 C82 1.529(7)
C81 H81 0.9900
C81 H81A 0.9900
C82 H82 0.9800
C82 H82A 0.9800
C82 H82B 0.9800
C83 C87 1.506(8)
C83 H110 0.9900
C83 H111 0.9900
C85 C86 1.59(4)
C85 C87 1.59(3)
C85 H98 0.9900
C85 H99 0.9900
C86 H104 0.9800
C86 H105 0.9800
C86 H106 0.9800
C87 C88 1.554(8)
C87 H112 0.9900
C87 H113 0.9900
C87 H114 0.9900
C87 H115 0.9900
C88 C89 1.537(9)
C88 H102 0.9900
C88 H103 0.9900
C89 H107 0.9800
C89 H108 0.9800
C89 H109 0.9800
C90 H90 0.9900
C90 H90A 0.9900
C91 H91 0.9900
C91 H91A 0.9900

loop_
_geom_torsion_atom_site_label_1
_geom_torsion_atom_site_label_2
_geom_torsion_atom_site_label_3
_geom_torsion_atom_site_label_4
_geom_torsion
C6 C1 C2 C3 1.5(8)
C1 C2 C3 C4 -3.0(8)
C2 C3 C4 C5 2.1(8)
C3 C4 C5 C6 0.5(8)
C2 C1 C6 C5 1.1(7)
C2 C1 C6 C7 179.8(5)
C4 C5 C6 C1 -2.1(8)
C4 C5 C6 C7 179.1(5)
C1 C6 C7 N1 -18.6(7)
C5 C6 C7 N1 160.1(5)
C1 C6 C7 C8 161.3(5)
C5 C6 C7 C8 -20.0(7)
N1 C7 C8 C9 -0.2(5)
C6 C7 C8 C9 179.8(4)
C7 C8 C9 C16 0.3(5)
C7 C8 C9 C10 -177.2(4)
C16 C9 C10 C11 146.9(5)
C8 C9 C10 C11 -36.4(6)
C16 C9 C10 C15 -37.4(7)
C8 C9 C10 C15 139.3(5)
C15 C10 C11 C12 0.6(7)
C9 C10 C11 C12 176.6(4)
C10 C11 C12 C13 0.3(7)
C11 C12 C13 C14 -1.5(7)
C12 C13 C14 C15 1.7(7)
C13 C14 C15 C10 -0.7(7)
C11 C10 C15 C14 -0.4(7)
C9 C10 C15 C14 -176.2(4)
C8 C9 C16 N1 -0.2(5)
C10 C9 C16 N1 176.9(4)
C8 C9 C16 C17 177.1(5)
C10 C9 C16 C17 -5.7(8)
N1 C16 C17 O1 162.5(4)
C9 C16 C17 O1 -14.5(7)
N1 C16 C17 C18 -14.4(7)
C9 C16 C17 C18 168.6(5)
O1 C17 C18 C19 -5.5(7)
C16 C17 C18 C19 171.3(4)
C17 C18 C19 O2 6.5(7)
C17 C18 C19 C20 -170.4(4)
O2 C19 C20 N2 -161.8(4)
C18 C19 C20 N2 15.3(7)
O2 C19 C20 C21 15.0(7)
C18 C19 C20 C21 -167.9(5)
N2 C20 C21 C28 2.7(5)
C19 C20 C21 C28 -174.4(5)
N2 C20 C21 C22 -175.8(4)
C19 C20 C21 C22 7.0(8)
C28 C21 C22 C23 -142.0(5)
C20 C21 C22 C23 36.3(7)
C28 C21 C22 C27 33.8(6)
C20 C21 C22 C27 -147.9(5)
C27 C22 C23 C24 2.8(6)
C21 C22 C23 C24 178.6(4)
C22 C23 C24 C25 -2.9(7)
C23 C24 C25 C26 1.1(7)
C24 C25 C26 C27 0.8(7)
C25 C26 C27 C22 -0.8(7)
C23 C22 C27 C26 -1.0(6)
C21 C22 C27 C26 -177.0(4)
C20 C21 C28 C29 -1.7(5)
C22 C21 C28 C29 176.9(4)
C21 C28 C29 N2 0.1(5)
C21 C28 C29 C30 -179.1(4)
N2 C29 C30 C35 -23.0(7)
C28 C29 C30 C35 156.1(5)
N2 C29 C30 C31 161.1(4)
C28 C29 C30 C31 -19.8(8)
C35 C30 C31 C32 0.5(7)
C29 C30 C31 C32 176.5(4)
C30 C31 C32 C33 0.2(8)
C31 C32 C33 C34 0.3(9)
C32 C33 C34 C35 -1.4(9)
C31 C30 C35 C34 -1.6(8)
C29 C30 C35 C34 -177.5(5)
C33 C34 C35 C30 2.1(9)
C41 C36 C37 C38 -1.7(8)
C36 C37 C38 C39 1.9(8)
C37 C38 C39 C40 -1.8(8)
C38 C39 C40 C41 1.5(8)
C8 C7 N1 C16 0.1(5)
C6 C7 N1 C16 -180.0(4)
C9 C16 N1 C7 0.1(5)
C17 C16 N1 C7 -177.5(4)
C28 C29 N2 C20 1.7(5)
C30 C29 N2 C20 -179.1(4)
C21 C20 N2 C29 -2.8(5)
C19 C20 N2 C29 174.7(4)
C18 C17 O1 B1 -17.5(6)
C16 C17 O1 B1 165.5(4)
C18 C19 O2 B1 16.0(6)
C20 C19 O2 B1 -166.9(4)
C19 O2 B1 F2 -153.4(4)
C19 O2 B1 F1 82.6(5)
C19 O2 B1 O1 -35.2(6)
C17 O1 B1 F2 154.6(4)
C17 O1 B1 F1 -82.5(5)
C17 O1 B1 O2 35.9(6)
C52 O3 B2 F4 152.6(4)
C52 O3 B2 F3 -83.1(5)
C52 O3 B2 O4 34.4(5)
C54 O4 B2 F4 -152.4(4)
C54 O4 B2 F3 84.2(4)
C54 O4 B2 O3 -33.6(5)
C37 C36 C41 C40 1.4(7)
C37 C36 C41 C42 -177.4(5)
C39 C40 C41 C36 -1.3(7)
C39 C40 C41 C42 177.5(5)
C51 N3 C42 C43 1.1(5)
C51 N3 C42 C41 -179.8(4)
C36 C41 C42 N3 -4.9(7)
C40 C41 C42 N3 176.4(4)
C36 C41 C42 C43 174.0(5)
C40 C41 C42 C43 -4.7(7)
N3 C42 C43 C44 -1.0(5)
C41 C42 C43 C44 179.9(4)
C42 C43 C44 C51 0.6(5)
C42 C43 C44 C45 -177.6(4)
C43 C44 C45 C50 138.3(5)
C51 C44 C45 C50 -39.4(7)
C43 C44 C45 C46 -36.5(6)
C51 C44 C45 C46 145.8(5)
C50 C45 C46 C47 0.0(7)
C44 C45 C46 C47 175.2(4)
C45 C46 C47 C48 -0.2(7)
C46 C47 C48 C49 0.1(7)
C47 C48 C49 C50 0.1(7)
C48 C49 C50 C45 -0.2(7)
C46 C45 C50 C49 0.2(6)
C44 C45 C50 C49 -174.6(4)
C42 N3 C51 C44 -0.7(5)
C42 N3 C51 C52 -175.1(4)
C43 C44 C51 N3 0.0(5)
C45 C44 C51 N3 178.0(4)
C43 C44 C51 C52 173.8(4)
C45 C44 C51 C52 -8.2(8)
B2 O3 C52 C53 -15.8(6)
B2 O3 C52 C51 165.2(4)
N3 C51 C52 O3 163.0(4)
C44 C51 C52 O3 -10.0(7)
N3 C51 C52 C53 -16.0(7)
C44 C51 C52 C53 171.0(4)
O3 C52 C53 C54 -7.4(6)
C51 C52 C53 C54 171.5(4)
B2 O4 C54 C53 14.8(6)
B2 O4 C54 C55 -165.0(4)
C52 C53 C54 O4 7.9(6)
C52 C53 C54 C55 -172.4(4)
C64 N4 C55 C56 -0.3(5)
C64 N4 C55 C54 176.1(4)
O4 C54 C55 N4 -159.9(4)
C53 C54 C55 N4 20.3(6)
O4 C54 C55 C56 15.5(7)
C53 C54 C55 C56 -164.3(5)
N4 C55 C56 C63 -0.1(5)
C54 C55 C56 C63 -175.8(5)
N4 C55 C56 C57 -176.1(5)
C54 C55 C56 C57 8.1(9)
C63 C56 C57 C58 -147.4(5)
C55 C56 C57 C58 28.1(8)
C63 C56 C57 C62 31.7(7)
C55 C56 C57 C62 -152.9(5)
C62 C57 C58 C59 -0.3(7)
C56 C57 C58 C59 178.8(4)
C57 C58 C59 C60 0.4(7)
C58 C59 C60 C61 -1.7(7)
C59 C60 C61 C62 2.8(7)
C60 C61 C62 C57 -2.8(7)
C58 C57 C62 C61 1.4(7)
C56 C57 C62 C61 -177.6(4)
C55 C56 C63 C64 0.3(5)
C57 C56 C63 C64 176.9(4)
C55 N4 C64 C63 0.5(5)
C55 N4 C64 C65 -177.9(4)
C56 C63 C64 N4 -0.5(5)
C56 C63 C64 C65 177.7(4)
N4 C64 C65 C70 -22.6(7)
C63 C64 C65 C70 159.4(5)
N4 C64 C65 C66 157.8(4)
C63 C64 C65 C66 -20.1(7)
C70 C65 C66 C67 -0.9(7)
C64 C65 C66 C67 178.6(4)
C65 C66 C67 C68 1.1(7)
C66 C67 C68 C69 0.4(7)
C67 C68 C69 C70 -2.1(8)
C68 C69 C70 C65 2.3(8)
C66 C65 C70 C69 -0.8(7)
C64 C65 C70 C69 179.7(5)
C83 N5 C71 C72 -59.3(5)
C79 N5 C71 C72 179.4(4)
C75 N5 C71 C72 60.1(5)
N5 C71 C72 C73 -176.6(4)
C71 C72 C73 C74 -177.3(4)
C83 N5 C75 C76 166.4(4)
C79 N5 C75 C76 -73.1(5)
C71 N5 C75 C76 45.3(5)
N5 C75 C76 C77 169.7(4)
C75 C76 C77 C78 61.1(6)
C83 N5 C79 C80 45.8(5)
C71 N5 C79 C80 167.0(4)
C75 N5 C79 C80 -72.7(5)
N5 C79 C80 C81 176.7(4)
C79 C80 C81 C82 -178.7(4)
C79 N5 C83 C87 59.5(5)
C71 N5 C83 C87 -59.9(5)
C75 N5 C83 C87 178.9(4)
N5 C83 C87 C88 -176.9(4)
N5 C83 C87 C85 -152.2(16)
C86 C85 C87 C83 -79(2)
C83 C87 C88 C89 -174.2(5)
